data_8102633
loop_
_publ_author_name
'Mohamad Reza Talei Bavil Olyai'
'Vida Razzaghi Fard'
'Jamileh Shakibai Far'
'Ali Mahmoudi'

_publ_section_title
;
 Crystal structure of
 {2-[(4-ethylphenyl)iminomethyl]pyridine-k2N,N'}-dichlorozinc(II),
 Zn(C14H14N2)Cl2
;
_journal_issue 1
_journal_name_full 'Zeitschrift f\"ur Kristallographie - New Crystal Structures'
_journal_page_first 169
_journal_volume 225
_journal_year 2010
_chemical_formula_sum 'C14 H14 Cl2 N2 Zn'
_chemical_formula_weight 346.56
_space_group_IT_number 14
_symmetry_cell_setting monoclinic
_symmetry_space_group_name_Hall '-P 2ybc'
_symmetry_space_group_name_H-M 'P 1 21/c 1'
_atom_sites_solution_hydrogens geom
_atom_sites_solution_primary direct
_atom_sites_solution_secondary difmap
_audit_creation_method SHELXL-97
_cell_angle_alpha 90.00
_cell_angle_beta 106.73(3)
_cell_angle_gamma 90.00
_cell_formula_units_Z 4
_cell_length_a 16.560(3)
_cell_length_b 7.4556(15)
_cell_length_c 13.130(3)
_cell_measurement_reflns_used 1123
_cell_measurement_temperature 298(2)
_cell_measurement_theta_max 29.27
_cell_measurement_theta_min 2.57
_cell_volume 1552.5(6)
_computing_cell_refinement 'X-Area 1.31 (Stoe & Cie GmbH, 2005)'
_computing_data_collection 'X-Area 1.31 (Stoe & Cie GmbH, 2005)'
_computing_data_reduction 'X-Area 1.31 (Stoe & Cie GmbH, 2005)'
_computing_molecular_graphics 'ORTEP-3 for Windows (Farrugia, 1997)'
_computing_publication_material 'WinGX (Farrugia, 1999)'
_computing_structure_refinement 'SHELXL-97 (Sheldrick, 1997)'
_computing_structure_solution 'SHELXS-97 (Sheldrick, 1990)'
_diffrn_ambient_temperature 298(2)
_diffrn_detector_area_resol_mean '0.15 mm'
_diffrn_measured_fraction_theta_full 0.988
_diffrn_measured_fraction_theta_max 0.988
_diffrn_measurement_device_type 'STOE IPDS II'
_diffrn_measurement_method 'rotation method'
_diffrn_radiation_monochromator graphite
_diffrn_radiation_source 'fine-focus sealed tube'
_diffrn_radiation_type MoK\a
_diffrn_radiation_wavelength 0.71073
_diffrn_reflns_av_R_equivalents 0.0964
_diffrn_reflns_av_sigmaI/netI 0.0549
_diffrn_reflns_limit_h_max 22
_diffrn_reflns_limit_h_min -22
_diffrn_reflns_limit_k_max 10
_diffrn_reflns_limit_k_min -8
_diffrn_reflns_limit_l_max 17
_diffrn_reflns_limit_l_min -18
_diffrn_reflns_number 17959
_diffrn_reflns_theta_full 29.27
_diffrn_reflns_theta_max 29.27
_diffrn_reflns_theta_min 2.57
_diffrn_standards_number 0
_exptl_absorpt_coefficient_mu 1.913
_exptl_absorpt_correction_T_max 0.956
_exptl_absorpt_correction_T_min 0.915
_exptl_absorpt_correction_type numerical
_exptl_absorpt_process_details 'shape of crystal determined optically'
_exptl_crystal_colour Colorless
_exptl_crystal_density_diffrn 1.483
_exptl_crystal_density_method 'not measured'
_exptl_crystal_description Block
_exptl_crystal_F_000 704
_exptl_crystal_size_max 0.45
_exptl_crystal_size_mid 0.25
_exptl_crystal_size_min 0.20
_refine_diff_density_max 0.630
_refine_diff_density_min -0.384
_refine_diff_density_rms 0.109
_refine_ls_extinction_method none
_refine_ls_goodness_of_fit_ref 1.123
_refine_ls_hydrogen_treatment constr
_refine_ls_matrix_type full
_refine_ls_number_parameters 173
_refine_ls_number_reflns 4182
_refine_ls_number_restraints 0
_refine_ls_restrained_S_all 1.123
_refine_ls_R_factor_all 0.0926
_refine_ls_R_factor_gt 0.0619
_refine_ls_shift/su_max 0.001
_refine_ls_shift/su_mean 0.000
_refine_ls_structure_factor_coef Fsqd
_refine_ls_weighting_details 'calc w=1/[\s^2^(Fo^2^)+(0.0691P)^2^+0.5555P] where P=(Fo^2^+2Fc^2^)/3'
_refine_ls_weighting_scheme calc
_refine_ls_wR_factor_gt 0.1523
_refine_ls_wR_factor_ref 0.1685
_reflns_number_gt 2815
_reflns_number_total 4182
_reflns_threshold_expression >2sigma(I)
_cod_data_source_file 1267-2873.cff
_cod_data_source_block kh315h
_cod_depositor_comments
;
The following automatic conversions were performed:
'_symmetry_cell_setting' value 'Monoclinic' changed to 'monoclinic'
according to '/home/saulius/struct/CIF-dictionaries/cif_core.dic'
dictionary named 'cif_core.dic' version 2.4.1 from 2010-06-29.

Automatic conversion script
Id: cif_fix_enum 1555 2011-01-17 13:19:09Z saulius 
;
_cod_original_cell_volume 1552.4(5)
_cod_original_sg_symbol_H-M P21/c
_cod_original_formula_sum 'C14 H14 Cl2 N2 Zn1'
_cod_database_code 8102633

loop_
_symmetry_equiv_pos_as_xyz
'x, y, z'
'-x, y+1/2, -z+1/2'
'-x, -y, -z'
'x, -y-1/2, z-1/2'

loop_
_atom_site_label
_atom_site_type_symbol
_atom_site_fract_x
_atom_site_fract_y
_atom_site_fract_z
_atom_site_U_iso_or_equiv
_atom_site_adp_type
_atom_site_occupancy
_atom_site_symmetry_multiplicity
_atom_site_calc_flag
_atom_site_refinement_flags
_atom_site_disorder_assembly
_atom_site_disorder_group
C1 C 0.4043(3) 0.5114(6) 0.7007(3) 0.0696(10) Uani 1 1 d . . .
H1 H 0.4141 0.3898 0.6942 0.083 Uiso 1 1 calc R . .
C2 C 0.4347(3) 0.6316(7) 0.6415(4) 0.0752(11) Uani 1 1 d . . .
H2 H 0.4656 0.5918 0.5968 0.090 Uiso 1 1 calc R . .
C3 C 0.4190(3) 0.8097(6) 0.6490(3) 0.0762(11) Uani 1 1 d . . .
H3 H 0.4397 0.8929 0.6099 0.091 Uiso 1 1 calc R . .
C4 C 0.3724(3) 0.8663(6) 0.7149(4) 0.0746(11) Uani 1 1 d . . .
H4 H 0.3595 0.9870 0.7191 0.090 Uiso 1 1 calc R . .
C5 C 0.3450(2) 0.7389(5) 0.7749(3) 0.0586(8) Uani 1 1 d . . .
C6 C 0.2952(3) 0.7861(5) 0.8454(3) 0.0651(9) Uani 1 1 d . . .
H6 H 0.2815 0.9053 0.8529 0.078 Uiso 1 1 calc R . .
C7 C 0.2195(3) 0.7006(5) 0.9659(3) 0.0637(9) Uani 1 1 d . . .
C8 C 0.1814(3) 0.5589(7) 0.9987(4) 0.0847(13) Uani 1 1 d . . .
H8 H 0.1896 0.4431 0.9772 0.102 Uiso 1 1 calc R . .
C9 C 0.1299(4) 0.5882(9) 1.0650(5) 0.1052(18) Uani 1 1 d . . .
H9 H 0.1026 0.4919 1.0857 0.126 Uiso 1 1 calc R . .
C10 C 0.1194(4) 0.7575(10) 1.0995(4) 0.1055(18) Uani 1 1 d . . .
C11 C 0.1596(4) 0.8977(9) 1.0669(5) 0.1028(17) Uani 1 1 d . . .
H11 H 0.1529 1.0130 1.0902 0.123 Uiso 1 1 calc R . .
C12 C 0.2093(3) 0.8723(6) 1.0009(4) 0.0804(12) Uani 1 1 d . . .
H12 H 0.2360 0.9692 0.9797 0.096 Uiso 1 1 calc R . .
C13 C 0.0655(6) 0.7915(17) 1.1733(8) 0.183(4) Uani 1 1 d . . .
H13A H 0.0882 0.7130 1.2337 0.219 Uiso 1 1 calc R . .
H13B H 0.0793 0.9125 1.1997 0.219 Uiso 1 1 calc R . .
C14 C 0.0035(10) 0.782(4) 1.158(2) 0.47(2) Uani 1 1 d . . .
H14A H -0.0166 0.6806 1.1131 0.561 Uiso 1 1 calc R . .
H14B H -0.0224 0.8895 1.1226 0.561 Uiso 1 1 calc R . .
H14C H -0.0108 0.7685 1.2235 0.561 Uiso 1 1 calc R . .
N1 N 0.3610(2) 0.5629(4) 0.7671(2) 0.0599(7) Uani 1 1 d . . .
N2 N 0.2701(2) 0.6628(4) 0.8977(2) 0.0594(7) Uani 1 1 d . . .
Cl1 Cl 0.40847(9) 0.27995(17) 0.99308(10) 0.0934(4) Uani 1 1 d . . .
Cl2 Cl 0.21013(9) 0.23160(15) 0.77375(12) 0.0988(4) Uani 1 1 d . . .
Zn1 Zn 0.31032(3) 0.41049(5) 0.86376(4) 0.06758(19) Uani 1 1 d . . .

loop_
_atom_site_aniso_label
_atom_site_aniso_U_11
_atom_site_aniso_U_22
_atom_site_aniso_U_33
_atom_site_aniso_U_23
_atom_site_aniso_U_13
_atom_site_aniso_U_12
C1 0.080(3) 0.065(2) 0.072(2) -0.0007(18) 0.034(2) 0.0035(19)
C2 0.076(3) 0.085(3) 0.072(2) 0.000(2) 0.032(2) -0.008(2)
C3 0.083(3) 0.078(3) 0.071(2) 0.010(2) 0.028(2) -0.015(2)
C4 0.084(3) 0.0513(19) 0.089(3) 0.0119(19) 0.026(2) -0.0061(18)
C5 0.068(2) 0.0448(16) 0.064(2) 0.0052(14) 0.0200(17) 0.0002(15)
C6 0.077(2) 0.0444(17) 0.074(2) 0.0064(15) 0.022(2) 0.0105(16)
C7 0.074(2) 0.062(2) 0.0582(19) 0.0028(16) 0.0227(18) 0.0128(17)
C8 0.101(3) 0.080(3) 0.087(3) 0.006(2) 0.049(3) 0.010(2)
C9 0.121(4) 0.115(5) 0.100(4) 0.013(3) 0.064(4) 0.002(3)
C10 0.112(4) 0.132(5) 0.087(3) -0.008(3) 0.053(3) 0.022(4)
C11 0.122(4) 0.105(4) 0.094(4) -0.017(3) 0.051(3) 0.018(3)
C12 0.100(3) 0.067(2) 0.081(3) -0.009(2) 0.037(3) 0.013(2)
C13 0.159(7) 0.257(12) 0.183(8) -0.033(8) 0.129(7) 0.008(8)
C14 0.30(2) 0.58(4) 0.69(4) -0.30(4) 0.40(3) -0.18(2)
N1 0.0733(18) 0.0468(14) 0.0633(17) 0.0028(12) 0.0255(15) 0.0007(13)
N2 0.0716(19) 0.0469(15) 0.0627(17) 0.0033(12) 0.0243(15) 0.0084(13)
Cl1 0.1247(10) 0.0786(7) 0.0892(7) 0.0282(6) 0.0505(7) 0.0376(7)
Cl2 0.1199(10) 0.0500(5) 0.1257(10) -0.0018(6) 0.0342(8) -0.0091(6)
Zn1 0.0954(4) 0.0414(2) 0.0776(3) 0.00771(18) 0.0435(3) 0.00892(19)

loop_
_atom_type_symbol
_atom_type_description
_atom_type_scat_dispersion_real
_atom_type_scat_dispersion_imag
_atom_type_scat_source
C C 0.0033 0.0016 'International Tables Vol C Tables 4.2.6.8 and 6.1.1.4'
H H 0.0000 0.0000 'International Tables Vol C Tables 4.2.6.8 and 6.1.1.4'
N N 0.0061 0.0033 'International Tables Vol C Tables 4.2.6.8 and 6.1.1.4'
O O 0.0106 0.0060 'International Tables Vol C Tables 4.2.6.8 and 6.1.1.4'
Cl Cl 0.1484 0.1585 'International Tables Vol C Tables 4.2.6.8 and 6.1.1.4'
Hg Hg -2.3894 9.2266 'International Tables Vol C Tables 4.2.6.8 and 6.1.1.4'
Zn Zn 0.2839 1.4301 'International Tables Vol C Tables 4.2.6.8 and 6.1.1.4'

loop_
_geom_angle_atom_site_label_1
_geom_angle_atom_site_label_2
_geom_angle_atom_site_label_3
_geom_angle
_geom_angle_site_symmetry_1
_geom_angle_site_symmetry_3
_geom_angle_publ_flag
N1 C1 C2 122.4(4) . . ?
N1 C1 H1 118.8 . . ?
C2 C1 H1 118.8 . . ?
C3 C2 C1 119.1(4) . . ?
C3 C2 H2 120.5 . . ?
C1 C2 H2 120.5 . . ?
C2 C3 C4 119.7(4) . . ?
C2 C3 H3 120.1 . . ?
C4 C3 H3 120.1 . . ?
C3 C4 C5 118.6(4) . . ?
C3 C4 H4 120.7 . . ?
C5 C4 H4 120.7 . . ?
N1 C5 C4 121.3(4) . . ?
N1 C5 C6 116.4(3) . . ?
C4 C5 C6 122.3(4) . . ?
N2 C6 C5 119.9(3) . . ?
N2 C6 H6 120.0 . . ?
C5 C6 H6 120.0 . . ?
C8 C7 C12 120.0(4) . . ?
C8 C7 N2 117.2(4) . . ?
C12 C7 N2 122.8(4) . . ?
C7 C8 C9 119.7(5) . . ?
C7 C8 H8 120.1 . . ?
C9 C8 H8 120.1 . . ?
C10 C9 C8 120.5(6) . . ?
C10 C9 H9 119.7 . . ?
C8 C9 H9 119.7 . . ?
C9 C10 C11 118.7(5) . . ?
C9 C10 C13 121.3(8) . . ?
C11 C10 C13 120.0(7) . . ?
C12 C11 C10 121.8(5) . . ?
C12 C11 H11 119.1 . . ?
C10 C11 H11 119.1 . . ?
C11 C12 C7 119.3(5) . . ?
C11 C12 H12 120.4 . . ?
C7 C12 H12 120.4 . . ?
C14 C13 C10 128.8(16) . . ?
C14 C13 H13A 105.1 . . ?
C10 C13 H13A 105.1 . . ?
C14 C13 H13B 105.1 . . ?
C10 C13 H13B 105.1 . . ?
H13A C13 H13B 105.9 . . ?
C13 C14 H14A 109.5 . . ?
C13 C14 H14B 109.5 . . ?
H14A C14 H14B 109.5 . . ?
C13 C14 H14C 109.5 . . ?
H14A C14 H14C 109.5 . . ?
H14B C14 H14C 109.5 . . ?
C1 N1 C5 118.9(3) . . ?
C1 N1 Zn1 129.5(3) . . ?
C5 N1 Zn1 111.6(2) . . ?
C6 N2 C7 122.4(3) . . ?
C6 N2 Zn1 111.0(2) . . ?
C7 N2 Zn1 126.6(2) . . ?
N1 Zn1 N2 81.11(12) . . ?
N1 Zn1 Cl2 112.61(10) . . ?
N2 Zn1 Cl2 115.18(10) . . ?
N1 Zn1 Cl1 112.16(10) . . ?
N2 Zn1 Cl1 116.27(10) . . ?
Cl2 Zn1 Cl1 114.94(6) . . ?

loop_
_geom_bond_atom_site_label_1
_geom_bond_atom_site_label_2
_geom_bond_distance
_geom_bond_site_symmetry_2
_geom_bond_publ_flag
C1 N1 1.334(5) . ?
C1 C2 1.374(6) . ?
C1 H1 0.9300 . ?
C2 C3 1.362(7) . ?
C2 H2 0.9300 . ?
C3 C4 1.382(6) . ?
C3 H3 0.9300 . ?
C4 C5 1.389(5) . ?
C4 H4 0.9300 . ?
C5 N1 1.348(4) . ?
C5 C6 1.450(5) . ?
C6 N2 1.286(5) . ?
C6 H6 0.9300 . ?
C7 C8 1.362(6) . ?
C7 C12 1.386(6) . ?
C7 N2 1.421(5) . ?
C8 C9 1.399(7) . ?
C8 H8 0.9300 . ?
C9 C10 1.369(9) . ?
C9 H9 0.9300 . ?
C10 C11 1.372(9) . ?
C10 C13 1.517(8) . ?
C11 C12 1.370(7) . ?
C11 H11 0.9300 . ?
C12 H12 0.9300 . ?
C13 C14 0.990(14) . ?
C13 H13A 0.9700 . ?
C13 H13B 0.9700 . ?
C14 H14A 0.9600 . ?
C14 H14B 0.9600 . ?
C14 H14C 0.9600 . ?
N1 Zn1 2.054(3) . ?
N2 Zn1 2.086(3) . ?
Cl1 Zn1 2.2097(14) . ?
Cl2 Zn1 2.1906(15) . ?

loop_
_geom_torsion_atom_site_label_1
_geom_torsion_atom_site_label_2
_geom_torsion_atom_site_label_3
_geom_torsion_atom_site_label_4
_geom_torsion
_geom_torsion_site_symmetry_1
_geom_torsion_site_symmetry_2
_geom_torsion_site_symmetry_3
_geom_torsion_site_symmetry_4
_geom_torsion_publ_flag
N1 C1 C2 C3 -1.3(7) . . . . ?
C1 C2 C3 C4 -0.6(7) . . . . ?
C2 C3 C4 C5 2.2(7) . . . . ?
C3 C4 C5 N1 -2.0(6) . . . . ?
C3 C4 C5 C6 -179.5(4) . . . . ?
N1 C5 C6 N2 1.1(5) . . . . ?
C4 C5 C6 N2 178.7(4) . . . . ?
C12 C7 C8 C9 2.1(7) . . . . ?
N2 C7 C8 C9 -179.2(5) . . . . ?
C7 C8 C9 C10 -1.9(9) . . . . ?
C8 C9 C10 C11 0.8(10) . . . . ?
C8 C9 C10 C13 -178.6(7) . . . . ?
C9 C10 C11 C12 0.2(10) . . . . ?
C13 C10 C11 C12 179.5(7) . . . . ?
C10 C11 C12 C7 0.0(9) . . . . ?
C8 C7 C12 C11 -1.2(7) . . . . ?
N2 C7 C12 C11 -179.8(4) . . . . ?
C9 C10 C13 C14 -70(3) . . . . ?
C11 C10 C13 C14 111(3) . . . . ?
C2 C1 N1 C5 1.4(6) . . . . ?
C2 C1 N1 Zn1 -179.6(3) . . . . ?
C4 C5 N1 C1 0.2(6) . . . . ?
C6 C5 N1 C1 177.9(3) . . . . ?
C4 C5 N1 Zn1 -178.9(3) . . . . ?
C6 C5 N1 Zn1 -1.3(4) . . . . ?
C5 C6 N2 C7 -178.4(3) . . . . ?
C5 C6 N2 Zn1 -0.2(5) . . . . ?
C8 C7 N2 C6 166.0(4) . . . . ?
C12 C7 N2 C6 -15.3(6) . . . . ?
C8 C7 N2 Zn1 -11.9(5) . . . . ?
C12 C7 N2 Zn1 166.8(3) . . . . ?
C1 N1 Zn1 N2 -178.1(4) . . . . ?
C5 N1 Zn1 N2 0.9(3) . . . . ?
C1 N1 Zn1 Cl2 -64.5(4) . . . . ?
C5 N1 Zn1 Cl2 114.6(2) . . . . ?
C1 N1 Zn1 Cl1 67.0(3) . . . . ?
C5 N1 Zn1 Cl1 -113.9(2) . . . . ?
C6 N2 Zn1 N1 -0.4(3) . . . . ?
C7 N2 Zn1 N1 177.7(3) . . . . ?
C6 N2 Zn1 Cl2 -111.3(3) . . . . ?
C7 N2 Zn1 Cl2 66.9(3) . . . . ?
C6 N2 Zn1 Cl1 110.0(3) . . . . ?
C7 N2 Zn1 Cl1 -71.9(3) . . . . ?
